data_7022490
loop_
_publ_author_name
'Bailey, Philip J.'
'Rahman, Mahmudur'
'Parsons, Simon'
'Azhar, Muhammad R.'
'White, Fraser J.'

_publ_section_title
;
 Metalloligands containing aminofulvene-aldiminate (AFA) ligands and their
 bimetallic complexes.
;
_journal_issue 8
_journal_name_full 'Dalton transactions (Cambridge, England : 2003)'
_journal_page_first 2879
_journal_page_last 2886
_journal_paper_doi 10.1039/c2dt32804f
_journal_volume 42
_journal_year 2013
_chemical_compound_source 'Mohammed Rahman'
_chemical_formula_moiety 'C29 H31 N2 Ru, B F4'
_chemical_formula_sum 'C29 H31 B F4 N2 Ru'
_chemical_formula_weight 595.44
_chemical_name_systematic
;
?
;
_space_group_IT_number 14
_symmetry_cell_setting monoclinic
_symmetry_space_group_name_Hall '-P 2ybc'
_symmetry_space_group_name_H-M 'P 1 21/c 1'
_atom_sites_solution_hydrogens geom
_atom_sites_solution_primary direct
_atom_sites_solution_secondary difmap
_audit_creation_method SHELXL-97
_cell_angle_alpha 90.00
_cell_angle_beta 91.7806(13)
_cell_angle_gamma 90.00
_cell_formula_units_Z 4
_cell_length_a 8.4632(2)
_cell_length_b 22.8818(6)
_cell_length_c 13.7328(4)
_cell_measurement_reflns_used 9923
_cell_measurement_temperature 150(2)
_cell_measurement_theta_max 26.3915
_cell_measurement_theta_min 2.3175
_cell_volume 2658.12(12)
_computing_cell_refinement Saint
_computing_data_reduction Saint
_computing_molecular_graphics Shelxp
_computing_publication_material 'Platon, encifer'
_computing_structure_refinement 'SHELXL-97 (Sheldrick, 2008)'
_computing_structure_solution 'Shelxs Sheldrick'
_diffrn_ambient_temperature 150(2)
_diffrn_measured_fraction_theta_full 0.997
_diffrn_measured_fraction_theta_max 0.997
_diffrn_measurement_device_type 'Bruker Smart Apex CCD'
_diffrn_measurement_method 'Sphere (omega scans)'
_diffrn_radiation_monochromator graphite
_diffrn_radiation_source 'fine-focus sealed tube'
_diffrn_radiation_type MoK\a
_diffrn_radiation_wavelength 0.71073
_diffrn_reflns_av_R_equivalents 0.0386
_diffrn_reflns_av_sigmaI/netI 0.0490
_diffrn_reflns_limit_h_max 7
_diffrn_reflns_limit_h_min -10
_diffrn_reflns_limit_k_max 28
_diffrn_reflns_limit_k_min -25
_diffrn_reflns_limit_l_max 17
_diffrn_reflns_limit_l_min -17
_diffrn_reflns_number 21093
_diffrn_reflns_theta_full 26.39
_diffrn_reflns_theta_max 26.39
_diffrn_reflns_theta_min 1.73
_exptl_absorpt_coefficient_mu 0.639
_exptl_absorpt_correction_T_max 0.9243
_exptl_absorpt_correction_T_min 0.8063
_exptl_absorpt_correction_type multi-scan
_exptl_absorpt_process_details 'SADABS 2007/2'
_exptl_crystal_colour black
_exptl_crystal_density_diffrn 1.488
_exptl_crystal_density_method 'not measured'
_exptl_crystal_description wedge
_exptl_crystal_F_000 1216
_exptl_crystal_recrystallization_method 'Layering of hexane onto DCM solution'
_exptl_crystal_size_max 0.36
_exptl_crystal_size_mid 0.18
_exptl_crystal_size_min 0.13
_refine_diff_density_max 2.371
_refine_diff_density_min -0.996
_refine_diff_density_rms 0.127
_refine_ls_extinction_method none
_refine_ls_goodness_of_fit_ref 1.171
_refine_ls_hydrogen_treatment constr
_refine_ls_matrix_type full
_refine_ls_number_parameters 325
_refine_ls_number_reflns 5447
_refine_ls_number_restraints 25
_refine_ls_restrained_S_all 1.172
_refine_ls_R_factor_all 0.0953
_refine_ls_R_factor_gt 0.0817
_refine_ls_shift/su_max 0.000
_refine_ls_shift/su_mean 0.000
_refine_ls_structure_factor_coef Fsqd
_refine_ls_weighting_details 'calc w=1/[\s^2^(Fo^2^)+(0.0457P)^2^+18.4846P] where P=(Fo^2^+2Fc^2^)/3'
_refine_ls_weighting_scheme calc
_refine_ls_wR_factor_gt 0.1726
_refine_ls_wR_factor_ref 0.1796
_reflns_number_gt 4742
_reflns_number_total 5447
_reflns_threshold_expression >2sigma(I)
_cod_data_source_file c2dt32804f.txt
_cod_data_source_block pb9003
_cod_original_sg_symbol_H-M 'P 21/c'
_cod_database_code 7022490

loop_
_symmetry_equiv_pos_as_xyz
'x, y, z'
'-x, y+1/2, -z+1/2'
'-x, -y, -z'
'x, -y-1/2, z-1/2'

loop_
_atom_site_label
_atom_site_type_symbol
_atom_site_fract_x
_atom_site_fract_y
_atom_site_fract_z
_atom_site_U_iso_or_equiv
_atom_site_adp_type
_atom_site_occupancy
_atom_site_symmetry_multiplicity
_atom_site_calc_flag
_atom_site_refinement_flags
_atom_site_disorder_assembly
_atom_site_disorder_group
Ru1 Ru 0.06439(6) 0.10796(2) 0.14432(3) 0.02800(17) Uani 1 1 d . A .
C1A C -0.3495(9) 0.1681(3) 0.5167(5) 0.0447(18) Uani 1 1 d . . .
H1A H -0.3334 0.1288 0.5366 0.054 Uiso 1 1 calc R . .
C2A C -0.4266(10) 0.2068(4) 0.5757(5) 0.050(2) Uani 1 1 d . . .
H2A H -0.4618 0.1938 0.6370 0.060 Uiso 1 1 calc R . .
C3A C -0.4536(9) 0.2633(3) 0.5481(6) 0.0469(19) Uani 1 1 d . . .
H3A H -0.5079 0.2894 0.5892 0.056 Uiso 1 1 calc R . .
C4A C -0.4009(9) 0.2815(3) 0.4601(5) 0.0421(17) Uani 1 1 d . . .
H4A H -0.4211 0.3206 0.4402 0.051 Uiso 1 1 calc R . .
C5A C -0.3185(9) 0.2449(3) 0.3985(5) 0.0387(16) Uani 1 1 d . . .
H5A H -0.2796 0.2588 0.3386 0.046 Uiso 1 1 calc R . .
C6A C -0.2956(8) 0.1876(3) 0.4274(5) 0.0317(14) Uani 1 1 d . . .
N7A N -0.2169(6) 0.1449(2) 0.3701(4) 0.0336(12) Uani 1 1 d . A .
C8A C -0.2259(8) 0.1473(3) 0.2773(5) 0.0339(15) Uani 1 1 d . . .
H8A H -0.2782 0.1797 0.2474 0.041 Uiso 1 1 calc R A .
C9A C -0.1601(7) 0.1030(3) 0.2160(4) 0.0327(15) Uani 1 1 d . A .
C10A C -0.1901(7) 0.1002(3) 0.1116(4) 0.0329(15) Uani 1 1 d . A .
H10A H -0.2497 0.1278 0.0741 0.040 Uiso 1 1 calc R . .
C11A C -0.1174(8) 0.0502(3) 0.0747(5) 0.0348(15) Uani 1 1 d . . .
H11A H -0.1198 0.0384 0.0084 0.042 Uiso 1 1 calc R A .
C12A C -0.0404(8) 0.0207(3) 0.1519(4) 0.0305(14) Uani 1 1 d . A .
H12A H 0.0186 -0.0144 0.1466 0.037 Uiso 1 1 calc R . .
C13A C -0.0654(7) 0.0524(3) 0.2406(4) 0.0294(14) Uani 1 1 d . A .
C14A C 0.0286(7) 0.0405(3) 0.3262(4) 0.0269(13) Uani 1 1 d . . .
H14A H 0.1065 0.0108 0.3225 0.032 Uiso 1 1 calc R A .
N15A N 0.0157(6) 0.0673(2) 0.4088(3) 0.0267(11) Uani 1 1 d . A .
H15A H -0.0626 0.0925 0.4127 0.032 Uiso 1 1 calc R . .
C16A C 0.1149(7) 0.0604(3) 0.4938(4) 0.0246(12) Uani 1 1 d . . .
C17A C 0.2435(7) 0.0231(3) 0.4971(4) 0.0319(14) Uani 1 1 d . A .
H17A H 0.2680 0.0001 0.4420 0.038 Uiso 1 1 calc R . .
C18A C 0.3361(8) 0.0196(4) 0.5819(5) 0.0399(17) Uani 1 1 d . . .
H18A H 0.4247 -0.0060 0.5848 0.048 Uiso 1 1 calc R A .
C19A C 0.3005(8) 0.0531(3) 0.6628(5) 0.0404(17) Uani 1 1 d . A .
H19A H 0.3655 0.0511 0.7204 0.049 Uiso 1 1 calc R . .
C20A C 0.1703(9) 0.0893(3) 0.6589(5) 0.0397(17) Uani 1 1 d . . .
H20A H 0.1446 0.1119 0.7143 0.048 Uiso 1 1 calc R A .
C21A C 0.0766(8) 0.0929(3) 0.5743(4) 0.0322(14) Uani 1 1 d . A .
H21A H -0.0136 0.1177 0.5719 0.039 Uiso 1 1 calc R . .
C1B C 0.1985(15) 0.1882(6) 0.1781(9) 0.028(3) Uiso 0.524(10) 1 d PD A 1
C11B C 0.149(3) 0.2381(9) 0.2437(16) 0.094(7) Uiso 0.524(10) 1 d PD A 1
H11B H 0.0840 0.2659 0.2059 0.141 Uiso 0.524(10) 1 calc PR A 1
H11C H 0.2436 0.2581 0.2701 0.141 Uiso 0.524(10) 1 calc PR A 1
H11D H 0.0883 0.2226 0.2974 0.141 Uiso 0.524(10) 1 calc PR A 1
C2B C 0.2924(17) 0.1379(7) 0.1983(9) 0.033(3) Uiso 0.524(10) 1 d PD A 1
C21B C 0.351(3) 0.1304(10) 0.3028(14) 0.096(8) Uiso 0.524(10) 1 d PD A 1
H21B H 0.4149 0.0947 0.3084 0.144 Uiso 0.524(10) 1 calc PR A 1
H21C H 0.2607 0.1274 0.3453 0.144 Uiso 0.524(10) 1 calc PR A 1
H21D H 0.4160 0.1642 0.3222 0.144 Uiso 0.524(10) 1 calc PR A 1
C3B C 0.3088(16) 0.1071(5) 0.1086(13) 0.037(3) Uiso 0.524(10) 1 d PD A 1
C31B C 0.402(3) 0.0532(9) 0.0912(19) 0.097(8) Uiso 0.524(10) 1 d PD A 1
H31A H 0.4486 0.0391 0.1531 0.146 Uiso 0.524(10) 1 calc PR A 1
H31B H 0.4865 0.0619 0.0462 0.146 Uiso 0.524(10) 1 calc PR A 1
H31C H 0.3326 0.0230 0.0629 0.146 Uiso 0.524(10) 1 calc PR A 1
C4B C 0.2273(18) 0.1375(7) 0.0343(7) 0.029(3) Uiso 0.524(10) 1 d PD A 1
C41B C 0.209(2) 0.1282(8) -0.0735(10) 0.055(4) Uiso 0.524(10) 1 d PD A 1
H41A H 0.1415 0.1588 -0.1021 0.082 Uiso 0.524(10) 1 calc PR A 1
H41B H 0.1617 0.0899 -0.0864 0.082 Uiso 0.524(10) 1 calc PR A 1
H41C H 0.3136 0.1299 -0.1026 0.082 Uiso 0.524(10) 1 calc PR A 1
C5B C 0.1560(14) 0.1878(5) 0.0786(11) 0.028(3) Uiso 0.524(10) 1 d PD A 1
C51B C 0.062(2) 0.2367(9) 0.0282(15) 0.079(6) Uiso 0.524(10) 1 d PD A 1
H51A H 0.0481 0.2278 -0.0414 0.119 Uiso 0.524(10) 1 calc PR A 1
H51B H 0.1186 0.2737 0.0363 0.119 Uiso 0.524(10) 1 calc PR A 1
H51C H -0.0423 0.2399 0.0573 0.119 Uiso 0.524(10) 1 calc PR A 1
C1B' C 0.2454(18) 0.1640(7) 0.2054(9) 0.030(3) Uiso 0.476(10) 1 d PD A 2
C11' C 0.238(3) 0.1934(12) 0.3043(16) 0.103(9) Uiso 0.476(10) 1 d PD A 2
H11E H 0.1768 0.2296 0.2981 0.155 Uiso 0.476(10) 1 calc PR A 2
H11F H 0.3454 0.2024 0.3285 0.155 Uiso 0.476(10) 1 calc PR A 2
H11G H 0.1871 0.1671 0.3501 0.155 Uiso 0.476(10) 1 calc PR A 2
C2B' C 0.3204(16) 0.1127(7) 0.1722(11) 0.030(3) Uiso 0.476(10) 1 d PD A 2
C21' C 0.408(2) 0.0776(9) 0.2501(15) 0.072(6) Uiso 0.476(10) 1 d PD A 2
H21E H 0.4536 0.0428 0.2208 0.108 Uiso 0.476(10) 1 calc PR A 2
H21F H 0.3337 0.0659 0.3000 0.108 Uiso 0.476(10) 1 calc PR A 2
H21G H 0.4920 0.1016 0.2799 0.108 Uiso 0.476(10) 1 calc PR A 2
C3B' C 0.2916(17) 0.1090(6) 0.0696(13) 0.031(3) Uiso 0.476(10) 1 d PD A 2
C31' C 0.364(3) 0.0614(9) 0.0107(17) 0.081(7) Uiso 0.476(10) 1 d PD A 2
H31D H 0.4199 0.0340 0.0544 0.121 Uiso 0.476(10) 1 calc PR A 2
H31E H 0.4387 0.0785 -0.0344 0.121 Uiso 0.476(10) 1 calc PR A 2
H31F H 0.2806 0.0407 -0.0264 0.121 Uiso 0.476(10) 1 calc PR A 2
C4B' C 0.1971(18) 0.1560(8) 0.0390(9) 0.027(4) Uiso 0.476(10) 1 d PD A 2
C41' C 0.148(3) 0.1678(13) -0.0640(14) 0.106(9) Uiso 0.476(10) 1 d PD A 2
H41D H 0.0858 0.2039 -0.0675 0.158 Uiso 0.476(10) 1 calc PR A 2
H41E H 0.0840 0.1352 -0.0893 0.158 Uiso 0.476(10) 1 calc PR A 2
H41F H 0.2422 0.1722 -0.1032 0.158 Uiso 0.476(10) 1 calc PR A 2
C5B' C 0.170(2) 0.1907(7) 0.1236(15) 0.052(5) Uiso 0.476(10) 1 d PD A 2
C51' C 0.081(4) 0.2484(11) 0.118(2) 0.132(12) Uiso 0.476(10) 1 d PD A 2
H51D H 0.0487 0.2564 0.0504 0.198 Uiso 0.476(10) 1 calc PR A 2
H51E H 0.1497 0.2799 0.1427 0.198 Uiso 0.476(10) 1 calc PR A 2
H51F H -0.0129 0.2459 0.1580 0.198 Uiso 0.476(10) 1 calc PR A 2
B1 B -0.2723(11) 0.1052(4) 0.7753(7) 0.048(2) Uani 1 1 d . . .
F1 F -0.4213(6) 0.1296(2) 0.7808(4) 0.0623(13) Uani 1 1 d . . .
F2 F -0.2720(6) 0.0625(2) 0.7034(3) 0.0643(14) Uani 1 1 d . . .
F3 F -0.1699(6) 0.1490(3) 0.7481(4) 0.0763(16) Uani 1 1 d . . .
F4 F -0.2254(10) 0.0827(3) 0.8624(4) 0.106(3) Uani 1 1 d . . .

loop_
_atom_site_aniso_label
_atom_site_aniso_U_11
_atom_site_aniso_U_22
_atom_site_aniso_U_33
_atom_site_aniso_U_23
_atom_site_aniso_U_13
_atom_site_aniso_U_12
Ru1 0.0237(3) 0.0406(3) 0.0197(2) 0.0021(2) 0.00110(18) -0.0065(2)
C1A 0.051(5) 0.047(4) 0.037(4) 0.007(3) 0.008(3) 0.013(4)
C2A 0.054(5) 0.064(5) 0.032(4) 0.005(4) 0.010(3) 0.009(4)
C3A 0.042(4) 0.044(4) 0.055(5) -0.005(4) -0.001(4) 0.022(3)
C4A 0.049(4) 0.036(4) 0.041(4) -0.004(3) -0.007(3) 0.013(3)
C5A 0.042(4) 0.041(4) 0.033(4) 0.004(3) -0.003(3) -0.001(3)
C6A 0.030(3) 0.038(4) 0.027(3) -0.001(3) 0.000(3) 0.003(3)
N7A 0.032(3) 0.040(3) 0.028(3) 0.002(2) 0.001(2) 0.003(2)
C8A 0.028(3) 0.039(4) 0.035(4) 0.009(3) -0.001(3) 0.003(3)
C9A 0.024(3) 0.048(4) 0.026(3) 0.002(3) 0.003(2) -0.007(3)
C10A 0.024(3) 0.050(4) 0.025(3) 0.010(3) 0.000(2) -0.002(3)
C11A 0.033(4) 0.048(4) 0.024(3) -0.004(3) -0.004(3) -0.014(3)
C12A 0.032(3) 0.033(3) 0.026(3) -0.003(3) -0.002(3) -0.012(3)
C13A 0.026(3) 0.040(4) 0.023(3) 0.004(3) 0.001(2) -0.010(3)
C14A 0.026(3) 0.033(3) 0.022(3) 0.004(2) 0.001(2) -0.005(3)
N15A 0.024(3) 0.038(3) 0.018(2) 0.008(2) 0.0008(19) 0.000(2)
C16A 0.026(3) 0.028(3) 0.020(3) 0.004(2) 0.001(2) -0.006(2)
C17A 0.027(3) 0.048(4) 0.021(3) 0.004(3) 0.002(2) 0.000(3)
C18A 0.025(3) 0.066(5) 0.029(3) 0.010(3) 0.004(3) 0.008(3)
C19A 0.035(4) 0.062(5) 0.024(3) 0.005(3) -0.007(3) -0.014(4)
C20A 0.052(4) 0.044(4) 0.024(3) -0.003(3) 0.001(3) -0.008(3)
C21A 0.039(4) 0.033(4) 0.025(3) 0.002(3) 0.004(3) 0.001(3)
B1 0.050(5) 0.054(6) 0.040(5) -0.006(4) -0.008(4) 0.009(5)
F1 0.051(3) 0.078(3) 0.058(3) -0.020(3) 0.000(2) 0.011(3)
F2 0.069(3) 0.071(3) 0.052(3) -0.018(2) -0.003(2) 0.017(3)
F3 0.058(3) 0.084(4) 0.087(4) -0.014(3) 0.014(3) -0.004(3)
F4 0.180(7) 0.095(5) 0.040(3) 0.005(3) -0.022(4) 0.056(5)

loop_
_atom_type_symbol
_atom_type_description
_atom_type_scat_dispersion_real
_atom_type_scat_dispersion_imag
_atom_type_scat_source
C C 0.0033 0.0016 'International Tables Vol C Tables 4.2.6.8 and 6.1.1.4'
H H 0.0000 0.0000 'International Tables Vol C Tables 4.2.6.8 and 6.1.1.4'
N N 0.0061 0.0033 'International Tables Vol C Tables 4.2.6.8 and 6.1.1.4'
Ru Ru -1.2594 0.8363 'International Tables Vol C Tables 4.2.6.8 and 6.1.1.4'
B B 0.0013 0.0007 'International Tables Vol C Tables 4.2.6.8 and 6.1.1.4'
F F 0.0171 0.0103 'International Tables Vol C Tables 4.2.6.8 and 6.1.1.4'

loop_
_geom_angle_atom_site_label_1
_geom_angle_atom_site_label_2
_geom_angle_atom_site_label_3
_geom_angle
C5B' Ru1 C3B 64.0(5)
C5B' Ru1 C1B' 38.6(5)
C3B Ru1 C1B' 54.0(5)
C5B' Ru1 C2B 52.0(6)
C3B Ru1 C2B 38.8(5)
C1B' Ru1 C2B 19.4(4)
C5B' Ru1 C13A 146.5(6)
C3B Ru1 C13A 130.4(4)
C1B' Ru1 C13A 118.8(4)
C2B Ru1 C13A 116.3(3)
C5B' Ru1 C4B' 39.1(5)
C3B Ru1 C4B' 47.5(6)
C1B' Ru1 C4B' 65.1(5)
C2B Ru1 C4B' 65.8(5)
C13A Ru1 C4B' 174.3(5)
C5B' Ru1 C9A 119.2(5)
C3B Ru1 C9A 165.8(5)
C1B' Ru1 C9A 118.6(4)
C2B Ru1 C9A 130.3(4)
C13A Ru1 C9A 38.9(2)
C4B' Ru1 C9A 144.3(5)
C5B' Ru1 C4B 49.5(6)
C3B Ru1 C4B 37.7(5)
C1B' Ru1 C4B 68.1(5)
C2B Ru1 C4B 64.0(4)
C13A Ru1 C4B 161.8(5)
C4B' Ru1 C4B 13.2(4)
C9A Ru1 C4B 155.6(5)
C5B' Ru1 C12A 174.8(6)
C3B Ru1 C12A 113.5(4)
C1B' Ru1 C12A 144.2(5)
C2B Ru1 C12A 129.3(4)
C13A Ru1 C12A 38.6(2)
C4B' Ru1 C12A 135.7(5)
C9A Ru1 C12A 64.5(3)
C4B Ru1 C12A 125.5(4)
C5B' Ru1 C5B 16.7(4)
C3B Ru1 C5B 63.6(4)
C1B' Ru1 C5B 53.5(5)
C2B Ru1 C5B 63.4(5)
C13A Ru1 C5B 159.6(4)
C4B' Ru1 C5B 26.0(5)
C9A Ru1 C5B 123.9(4)
C4B Ru1 C5B 38.5(5)
C12A Ru1 C5B 158.4(4)
C5B' Ru1 C2B' 63.8(6)
C3B Ru1 C2B' 23.5(5)
C1B' Ru1 C2B' 38.1(5)
C2B Ru1 C2B' 19.1(3)
C13A Ru1 C2B' 116.2(4)
C4B' Ru1 C2B' 63.9(5)
C9A Ru1 C2B' 143.0(4)
C4B Ru1 C2B' 57.6(5)
C12A Ru1 C2B' 115.9(4)
C5B Ru1 C2B' 70.7(5)
C5B' Ru1 C10A 117.5(5)
C3B Ru1 C10A 154.4(5)
C1B' Ru1 C10A 144.3(5)
C2B Ru1 C10A 163.4(5)
C13A Ru1 C10A 64.1(2)
C4B' Ru1 C10A 115.6(4)
C9A Ru1 C10A 38.8(2)
C4B Ru1 C10A 121.3(4)
C12A Ru1 C10A 62.6(3)
C5B Ru1 C10A 110.0(4)
C2B' Ru1 C10A 177.4(5)
C2A C1A C6A 119.1(7)
C2A C1A H1A 120.5
C6A C1A H1A 120.5
C3A C2A C1A 121.6(7)
C3A C2A H2A 119.2
C1A C2A H2A 119.2
C2A C3A C4A 118.5(7)
C2A C3A H3A 120.8
C4A C3A H3A 120.8
C3A C4A C5A 122.6(7)
C3A C4A H4A 118.7
C5A C4A H4A 118.7
C6A C5A C4A 117.7(7)
C6A C5A H5A 121.2
C4A C5A H5A 121.2
C5A C6A C1A 120.6(6)
C5A C6A N7A 123.6(6)
C1A C6A N7A 115.8(6)
C8A N7A C6A 120.3(6)
N7A C8A C9A 122.7(6)
N7A C8A H8A 118.6
C9A C8A H8A 118.6
C8A C9A C13A 130.6(6)
C8A C9A C10A 123.3(6)
C13A C9A C10A 106.0(6)
C8A C9A Ru1 126.0(5)
C13A C9A Ru1 70.1(3)
C10A C9A Ru1 71.5(3)
C11A C10A C9A 109.2(6)
C11A C10A Ru1 72.6(4)
C9A C10A Ru1 69.7(3)
C11A C10A H10A 125.4
C9A C10A H10A 125.4
Ru1 C10A H10A 123.9
C10A C11A C12A 108.6(6)
C10A C11A Ru1 70.5(4)
C12A C11A Ru1 70.2(3)
C10A C11A H11A 125.7
C12A C11A H11A 125.7
Ru1 C11A H11A 125.2
C11A C12A C13A 108.7(6)
C11A C12A Ru1 72.7(4)
C13A C12A Ru1 69.6(3)
C11A C12A H12A 125.7
C13A C12A H12A 125.7
Ru1 C12A H12A 123.6
C14A C13A C12A 120.7(6)
C14A C13A C9A 129.6(6)
C12A C13A C9A 107.5(5)
C14A C13A Ru1 109.6(4)
C12A C13A Ru1 71.8(3)
C9A C13A Ru1 70.9(3)
N15A C14A C13A 124.9(6)
N15A C14A H14A 117.6
C13A C14A H14A 117.6
C14A N15A C16A 126.9(5)
C14A N15A H15A 116.6
C16A N15A H15A 116.6
C21A C16A C17A 120.7(6)
C21A C16A N15A 116.7(6)
C17A C16A N15A 122.6(5)
C16A C17A C18A 119.2(6)
C16A C17A H17A 120.4
C18A C17A H17A 120.4
C17A C18A C19A 120.5(7)
C17A C18A H18A 119.7
C19A C18A H18A 119.7
C20A C19A C18A 119.6(6)
C20A C19A H19A 120.2
C18A C19A H19A 120.2
C19A C20A C21A 120.2(6)
C19A C20A H20A 119.9
C21A C20A H20A 119.9
C16A C21A C20A 119.7(6)
C16A C21A H21A 120.1
C20A C21A H21A 120.1
C5B C1B C2B 108.0(9)
C5B C1B C11B 121.1(15)
C2B C1B C11B 130.9(16)
C5B C1B Ru1 70.9(7)
C2B C1B Ru1 69.3(7)
C11B C1B Ru1 127.0(11)
C1B C11B H11B 109.5
C1B C11B H11C 109.5
H11B C11B H11C 109.5
C1B C11B H11D 109.5
H11B C11B H11D 109.5
H11C C11B H11D 109.5
C1B C2B C3B 107.4(10)
C1B C2B C21B 116.3(16)
C3B C2B C21B 136.3(17)
C1B C2B Ru1 72.6(7)
C3B C2B Ru1 69.9(7)
C21B C2B Ru1 123.6(12)
C2B C21B H21B 109.5
C2B C21B H21C 109.5
H21B C21B H21C 109.5
C2B C21B H21D 109.5
H21B C21B H21D 109.5
H21C C21B H21D 109.5
C4B C3B C2B 108.9(11)
C4B C3B C31B 123.2(18)
C2B C3B C31B 127.8(17)
C4B C3B Ru1 72.8(8)
C2B C3B Ru1 71.2(7)
C31B C3B Ru1 124.4(13)
C3B C31B H31A 109.5
C3B C31B H31B 109.5
H31A C31B H31B 109.5
C3B C31B H31C 109.5
H31A C31B H31C 109.5
H31B C31B H31C 109.5
C3B C4B C5B 107.0(10)
C3B C4B C41B 133.0(16)
C5B C4B C41B 120.0(15)
C3B C4B Ru1 69.5(8)
C5B C4B Ru1 71.0(7)
C41B C4B Ru1 126.4(10)
C4B C41B H41A 109.5
C4B C41B H41B 109.5
H41A C41B H41B 109.5
C4B C41B H41C 109.5
H41A C41B H41C 109.5
H41B C41B H41C 109.5
C1B C5B C4B 108.6(10)
C1B C5B C51B 123.4(14)
C4B C5B C51B 127.8(15)
C1B C5B Ru1 71.8(7)
C4B C5B Ru1 70.6(7)
C51B C5B Ru1 127.6(11)
C5B C51B H51A 109.5
C5B C51B H51B 109.5
H51A C51B H51B 109.5
C5B C51B H51C 109.5
H51A C51B H51C 109.5
H51B C51B H51C 109.5
C5B' C1B' C2B' 107.3(11)
C5B' C1B' C11' 119.3(18)
C2B' C1B' C11' 133.3(18)
C5B' C1B' Ru1 69.5(9)
C2B' C1B' Ru1 72.6(7)
C11' C1B' Ru1 124.4(13)
C1B' C11' H11E 109.5
C1B' C11' H11F 109.5
H11E C11' H11F 109.5
C1B' C11' H11G 109.5
H11E C11' H11G 109.5
H11F C11' H11G 109.5
C1B' C2B' C3B' 107.6(10)
C1B' C2B' C21' 115.2(16)
C3B' C2B' C21' 137.2(17)
C1B' C2B' Ru1 69.3(7)
C3B' C2B' Ru1 71.7(7)
C21' C2B' Ru1 123.8(11)
C2B' C21' H21E 109.5
C2B' C21' H21F 109.5
H21E C21' H21F 109.5
C2B' C21' H21G 109.5
H21E C21' H21G 109.5
H21F C21' H21G 109.5
C4B' C3B' C2B' 109.3(11)
C4B' C3B' C31' 129.5(18)
C2B' C3B' C31' 121.1(16)
C4B' C3B' Ru1 69.5(8)
C2B' C3B' Ru1 70.5(8)
C31' C3B' Ru1 128.3(12)
C3B' C31' H31D 109.5
C3B' C31' H31E 109.5
H31D C31' H31E 109.5
C3B' C31' H31F 109.5
H31D C31' H31F 109.5
H31E C31' H31F 109.5
C3B' C4B' C5B' 106.6(11)
C3B' C4B' C41' 124.6(18)
C5B' C4B' C41' 128.7(19)
C3B' C4B' Ru1 73.2(8)
C5B' C4B' Ru1 68.9(9)
C41' C4B' Ru1 126.5(14)
C4B' C41' H41D 109.5
C4B' C41' H41E 109.5
H41D C41' H41E 109.5
C4B' C41' H41F 109.5
H41D C41' H41F 109.5
H41E C41' H41F 109.5
C1B' C5B' C4B' 109.1(12)
C1B' C5B' C51' 129(2)
C4B' C5B' C51' 122(2)
C1B' C5B' Ru1 71.8(9)
C4B' C5B' Ru1 72.0(9)
C51' C5B' Ru1 124.7(17)
C5B' C51' H51D 109.5
C5B' C51' H51E 109.5
H51D C51' H51E 109.5
C5B' C51' H51F 109.5
H51D C51' H51F 109.5
H51E C51' H51F 109.5
F4 B1 F1 110.4(8)
F4 B1 F3 110.2(8)
F1 B1 F3 107.6(7)
F4 B1 F2 110.8(8)
F1 B1 F2 110.2(7)
F3 B1 F2 107.6(7)

loop_
_geom_bond_atom_site_label_1
_geom_bond_atom_site_label_2
_geom_bond_distance
Ru1 C5B' 2.119(18)
Ru1 C3B 2.141(14)
Ru1 C1B' 2.149(13)
Ru1 C2B 2.158(13)
Ru1 C13A 2.159(6)
Ru1 C4B' 2.160(13)
Ru1 C9A 2.170(6)
Ru1 C4B 2.184(13)
Ru1 C12A 2.189(6)
Ru1 C5B 2.189(12)
Ru1 C2B' 2.191(13)
Ru1 C10A 2.194(6)
C1A C2A 1.377(10)
C1A C6A 1.395(9)
C1A H1A 0.9500
C2A C3A 1.365(11)
C2A H2A 0.9500
C3A C4A 1.366(11)
C3A H3A 0.9500
C4A C5A 1.393(10)
C4A H4A 0.9500
C5A C6A 1.381(9)
C5A H5A 0.9500
C6A N7A 1.432(8)
N7A C8A 1.276(8)
C8A C9A 1.441(9)
C8A H8A 0.9500
C9A C13A 1.443(9)
C9A C10A 1.450(8)
C10A C11A 1.400(10)
C10A H10A 0.9500
C11A C12A 1.401(9)
C11A H11A 0.9500
C12A C13A 1.439(9)
C12A H12A 0.9500
C13A C14A 1.424(8)
C14A N15A 1.297(8)
C14A H14A 0.9500
N15A C16A 1.425(7)
N15A H15A 0.8800
C16A C21A 1.381(9)
C16A C17A 1.383(9)
C17A C18A 1.385(9)
C17A H17A 0.9500
C18A C19A 1.391(10)
C18A H18A 0.9500
C19A C20A 1.378(10)
C19A H19A 0.9500
C20A C21A 1.389(9)
C20A H20A 0.9500
C21A H21A 0.9500
C1B C5B 1.401(16)
C1B C2B 1.421(16)
C1B C11B 1.521(19)
C11B H11B 0.9800
C11B H11C 0.9800
C11B H11D 0.9800
C2B C3B 1.429(18)
C2B C21B 1.514(19)
C21B H21B 0.9800
C21B H21C 0.9800
C21B H21D 0.9800
C3B C4B 1.399(17)
C3B C31B 1.489(19)
C31B H31A 0.9800
C31B H31B 0.9800
C31B H31C 0.9800
C4B C5B 1.441(16)
C4B C41B 1.500(15)
C41B H41A 0.9800
C41B H41B 0.9800
C41B H41C 0.9800
C5B C51B 1.529(18)
C51B H51A 0.9800
C51B H51B 0.9800
C51B H51C 0.9800
C1B' C5B' 1.412(19)
C1B' C2B' 1.417(17)
C1B' C11' 1.52(2)
C11' H11E 0.9800
C11' H11F 0.9800
C11' H11G 0.9800
C2B' C3B' 1.425(17)
C2B' C21' 1.511(19)
C21' H21E 0.9800
C21' H21F 0.9800
C21' H21G 0.9800
C3B' C4B' 1.397(17)
C3B' C31' 1.499(19)
C31' H31D 0.9800
C31' H31E 0.9800
C31' H31F 0.9800
C4B' C5B' 1.432(18)
C4B' C41' 1.487(18)
C41' H41D 0.9800
C41' H41E 0.9800
C41' H41F 0.9800
C5B' C51' 1.52(2)
C51' H51D 0.9800
C51' H51E 0.9800
C51' H51F 0.9800
B1 F4 1.350(10)
B1 F1 1.383(10)
B1 F3 1.383(11)
B1 F2 1.389(10)
